data_4312514
loop_
_publ_author_name
'Magdalena M. Makowska-Grzyska'
'Ewa Szajna'
'Crystal Shipley'
'Atta M. Arif'
'Michael H. Mitchell'
'Jason A. Halfen'
'Lisa M. Berreau'

_publ_section_title
;
 First Row Divalent Transition Metal Complexes of Aryl-Appended
 Tris((pyridyl)methyl)amine Ligands: Syntheses, Structures,
 Electrochemistry, and Hydroxamate Binding Properties
;
_journal_name_full 'Inorganic Chemistry'
_journal_page_first 7472
_journal_page_last 7488
_journal_paper_doi 10.1021/ic034810y
_journal_volume 42
_journal_year 2003
_chemical_formula_sum 'C34 H42 Cl2 Mn N4 O12'
_chemical_formula_weight 824.56
_chemical_name_systematic
;
 ?
;
_space_group_IT_number 14
_symmetry_cell_setting monoclinic
_symmetry_space_group_name_Hall '-P 2yab'
_symmetry_space_group_name_H-M 'P 1 21/a 1'
_atom_sites_solution_hydrogens geom
_atom_sites_solution_primary direct
_atom_sites_solution_secondary difmap
_audit_creation_method SHELXL-97
_cell_angle_alpha 90.00
_cell_angle_beta 104.9156(5)
_cell_angle_gamma 90.00
_cell_formula_units_Z 4
_cell_length_a 13.5366(2)
_cell_length_b 16.8549(2)
_cell_length_c 17.4487(3)
_cell_measurement_reflns_used 8655
_cell_measurement_temperature 150(1)
_cell_measurement_theta_max 27.485
_cell_measurement_theta_min 1.018
_cell_volume 3846.92(10)
_computing_cell_refinement DENZO-SMN
_computing_data_collection 'Nonius COLLECT'
_computing_data_reduction DENZO-SMN
_computing_molecular_graphics 'WinGX, Ortep3'
_computing_structure_refinement 'SHELXL-97 (Sheldrick, 1997)'
_computing_structure_solution SIR97
_diffrn_ambient_temperature 150(1)
_diffrn_measured_fraction_theta_full 0.993
_diffrn_measured_fraction_theta_max 0.993
_diffrn_measurement_device_type 'Nonius KappaCCD Diffractometer'
_diffrn_measurement_method 'Phi plus Omega scan'
_diffrn_radiation_monochromator graphite
_diffrn_radiation_source 'fine-focus sealed tube'
_diffrn_radiation_type MoK\a
_diffrn_radiation_wavelength 0.71073
_diffrn_reflns_av_R_equivalents 0.0278
_diffrn_reflns_av_sigmaI/netI 0.0520
_diffrn_reflns_limit_h_max 17
_diffrn_reflns_limit_h_min -17
_diffrn_reflns_limit_k_max 21
_diffrn_reflns_limit_k_min -21
_diffrn_reflns_limit_l_max 22
_diffrn_reflns_limit_l_min -22
_diffrn_reflns_number 16616
_diffrn_reflns_theta_full 27.47
_diffrn_reflns_theta_max 27.47
_diffrn_reflns_theta_min 2.70
_diffrn_standards_decay_% <2.0
_exptl_absorpt_coefficient_mu 0.547
_exptl_absorpt_correction_T_max 0.8845
_exptl_absorpt_correction_T_min 0.8401
_exptl_absorpt_correction_type multi-scan
_exptl_absorpt_process_details 'DENZO-SMN (Otwinowski & Minor, 1997)'
_exptl_crystal_colour 'light brown'
_exptl_crystal_density_diffrn 1.424
_exptl_crystal_density_method 'not measured'
_exptl_crystal_description prism
_exptl_crystal_F_000 1716
_exptl_crystal_size_max 0.33
_exptl_crystal_size_mid 0.25
_exptl_crystal_size_min 0.23
_refine_diff_density_max 0.933
_refine_diff_density_min -0.521
_refine_diff_density_rms 0.065
_refine_ls_extinction_coef 0.0037(7)
_refine_ls_extinction_expression Fc^*^=kFc[1+0.001xFc^2^\l^3^/sin(2\q)]^-1/4^
_refine_ls_extinction_method SHELXL
_refine_ls_goodness_of_fit_ref 1.030
_refine_ls_hydrogen_treatment mixed
_refine_ls_matrix_type full
_refine_ls_number_parameters 633
_refine_ls_number_reflns 8738
_refine_ls_number_restraints 0
_refine_ls_restrained_S_all 1.030
_refine_ls_R_factor_all 0.0859
_refine_ls_R_factor_gt 0.0565
_refine_ls_shift/su_max 0.001
_refine_ls_shift/su_mean 0.000
_refine_ls_structure_factor_coef Fsqd
_refine_ls_weighting_details 'calc w=1/[\s^2^(Fo^2^)+(0.0824P)^2^+2.7902P] where P=(Fo^2^+2Fc^2^)/3'
_refine_ls_weighting_scheme calc
_refine_ls_wR_factor_gt 0.1464
_refine_ls_wR_factor_ref 0.1670
_reflns_number_gt 6131
_reflns_number_total 8738
_reflns_threshold_expression >2sigma(I)
_cod_data_source_file ic034810ysi20030712_122956_01.cif
_cod_data_source_block usu054(1A(CH3OH)
_cod_depositor_comments
;
The following automatic conversions were performed:

'_exptl_absorpt_correction_type' value 'Multi-scan' changed to
'multi-scan' according to the built-in table from CIF Core dictionary
named 'cif_core.dic' version 2.4.1 from 2010-06-29.

Automatic conversion script
Id: cif_fix_values 1646 2011-03-28 12:23:43Z adriana 
;
_cod_original_sg_symbol_H-M 'P 21/a'
_cod_database_code 4312514

loop_
_symmetry_equiv_pos_as_xyz
'x, y, z'
'-x+1/2, y+1/2, -z'
'-x, -y, -z'
'x-1/2, -y-1/2, z'

loop_
_atom_site_label
_atom_site_type_symbol
_atom_site_fract_x
_atom_site_fract_y
_atom_site_fract_z
_atom_site_U_iso_or_equiv
_atom_site_adp_type
_atom_site_occupancy
_atom_site_symmetry_multiplicity
_atom_site_calc_flag
_atom_site_refinement_flags
_atom_site_disorder_assembly
_atom_site_disorder_group
Mn1 Mn 0.81783(3) 0.53796(2) 0.19911(2) 0.03538(15) Uani 1 1 d . . .
Cl1 Cl 0.51752(6) 0.27127(5) 0.03260(5) 0.0534(2) Uani 1 1 d . . .
Cl2 Cl 0.20507(6) 0.54428(5) 0.34276(5) 0.0514(2) Uani 1 1 d . . .
O1 O 0.96744(18) 0.59133(14) 0.21378(15) 0.0539(6) Uani 1 1 d . . .
O2 O 0.7572(2) 0.65655(14) 0.19236(16) 0.0614(6) Uani 1 1 d . . .
O3 O 0.66623(15) 0.49497(12) 0.18825(13) 0.0435(5) Uani 1 1 d . . .
O4 O 0.5484(4) 0.3377(2) -0.0046(3) 0.1359(17) Uani 1 1 d . . .
O5 O 0.5005(3) 0.2924(3) 0.1049(2) 0.1229(15) Uani 1 1 d . . .
O6 O 0.4279(2) 0.23812(18) -0.01865(16) 0.0750(8) Uani 1 1 d . . .
O7 O 0.5966(3) 0.2152(2) 0.0431(3) 0.1207(14) Uani 1 1 d . . .
O8 O 0.2918(2) 0.5887(2) 0.3683(3) 0.146(2) Uani 1 1 d . . .
O9 O 0.11655(19) 0.58809(17) 0.35177(15) 0.0661(7) Uani 1 1 d . . .
O10 O 0.2177(4) 0.4745(2) 0.3896(3) 0.1284(16) Uani 1 1 d . . .
O11 O 0.1884(3) 0.5178(2) 0.26387(19) 0.0991(11) Uani 1 1 d . . .
N1 N 0.7979(2) 0.54127(16) 0.06684(16) 0.0493(6) Uani 1 1 d . . .
N2 N 0.87949(18) 0.41535(14) 0.16727(15) 0.0423(6) Uani 1 1 d . . .
N3 N 0.88244(17) 0.47499(13) 0.31831(14) 0.0370(5) Uani 1 1 d . . .
N4 N 0.70349(17) 0.34611(13) 0.23869(14) 0.0364(5) Uani 1 1 d . . .
C1 C 0.7339(3) 0.5887(3) 0.0151(2) 0.0641(10) Uani 1 1 d . . .
C2 C 0.7183(4) 0.5822(4) -0.0652(3) 0.0921(16) Uani 1 1 d . . .
C3 C 0.7738(6) 0.5264(5) -0.0933(3) 0.121(3) Uani 1 1 d . . .
C4 C 0.8393(5) 0.4765(4) -0.0409(3) 0.0978(17) Uani 1 1 d . . .
C5 C 0.8498(3) 0.4849(2) 0.0389(2) 0.0592(9) Uani 1 1 d . . .
C6 C 0.9236(3) 0.4370(2) 0.1000(2) 0.0579(9) Uani 1 1 d . . .
C7 C 0.9608(2) 0.3906(2) 0.2373(2) 0.0465(7) Uani 1 1 d . . .
C8 C 0.9306(2) 0.40555(17) 0.31315(19) 0.0422(7) Uani 1 1 d . . .
C9 C 0.9520(2) 0.3515(2) 0.3754(2) 0.0527(8) Uani 1 1 d . . .
C10 C 0.9244(3) 0.3689(2) 0.4439(2) 0.0591(9) Uani 1 1 d . . .
C11 C 0.8764(3) 0.4390(2) 0.4500(2) 0.0538(8) Uani 1 1 d . . .
C12 C 0.8571(2) 0.49212(18) 0.38640(17) 0.0417(6) Uani 1 1 d . . .
C13 C 0.8108(2) 0.57055(19) 0.39432(18) 0.0464(7) Uani 1 1 d . . .
C14 C 0.8584(3) 0.6404(2) 0.3799(2) 0.0523(8) Uani 1 1 d . . .
C15 C 0.8189(3) 0.7134(2) 0.3920(2) 0.0639(10) Uani 1 1 d . . .
C16 C 0.7310(4) 0.7177(3) 0.4180(2) 0.0720(11) Uani 1 1 d . . .
C17 C 0.6833(4) 0.6491(3) 0.4325(3) 0.0782(12) Uani 1 1 d . . .
C18 C 0.7230(3) 0.5755(3) 0.4210(2) 0.0636(9) Uani 1 1 d . . .
C19 C 0.8022(3) 0.3510(2) 0.1392(2) 0.0476(7) Uani 1 1 d . . .
C20 C 0.7687(2) 0.30858(16) 0.20447(19) 0.0425(7) Uani 1 1 d . . .
C21 C 0.8037(3) 0.23229(19) 0.2275(2) 0.0560(9) Uani 1 1 d . . .
C22 C 0.7705(3) 0.1944(2) 0.2861(3) 0.0632(10) Uani 1 1 d . . .
C23 C 0.7049(2) 0.23319(19) 0.3219(2) 0.0532(8) Uani 1 1 d . . .
C24 C 0.6731(2) 0.30987(16) 0.29749(18) 0.0397(6) Uani 1 1 d . . .
C25 C 0.6035(2) 0.35442(17) 0.33458(18) 0.0399(6) Uani 1 1 d . . .
C26 C 0.5278(2) 0.40390(18) 0.2896(2) 0.0428(7) Uani 1 1 d . . .
C27 C 0.4647(2) 0.4466(2) 0.3256(2) 0.0497(7) Uani 1 1 d . . .
C28 C 0.4747(3) 0.4398(2) 0.4064(2) 0.0574(9) Uani 1 1 d . . .
C29 C 0.5482(3) 0.3903(2) 0.4512(2) 0.0602(9) Uani 1 1 d . . .
C30 C 0.6131(3) 0.3480(2) 0.4158(2) 0.0506(8) Uani 1 1 d . . .
C31 C 1.0051(4) 0.6442(3) 0.1635(3) 0.0667(11) Uani 1 1 d . . .
C32 C 0.6664(4) 0.6841(3) 0.2085(3) 0.0693(11) Uani 1 1 d . . .
C33 C 0.5779(3) 0.5045(3) 0.1231(3) 0.0627(10) Uani 1 1 d . . .
O12 O 0.8281(4) 0.7858(3) 0.1252(3) 0.1356(16) Uani 1 1 d . . .
H12 H 0.8011 0.8131 0.0850 0.203 Uiso 1 1 calc R . .
C34 C 0.8661(8) 0.8349(7) 0.1887(8) 0.263(8) Uani 1 1 d . . .
H34A H 0.8517 0.8121 0.2364 0.394 Uiso 1 1 calc R . .
H34B H 0.8334 0.8871 0.1782 0.394 Uiso 1 1 calc R . .
H34C H 0.9401 0.8407 0.1969 0.394 Uiso 1 1 calc R . .
H1 H 0.698(4) 0.633(3) 0.040(3) 0.086(14) Uiso 1 1 d . . .
H1A H 1.009(3) 0.589(2) 0.257(2) 0.052(11) Uiso 1 1 d . . .
H2 H 0.672(4) 0.625(3) -0.098(3) 0.097(15) Uiso 1 1 d . . .
H2A H 0.773(4) 0.705(3) 0.176(3) 0.090(15) Uiso 1 1 d . . .
H3 H 0.767(4) 0.518(3) -0.138(4) 0.104(18) Uiso 1 1 d . . .
H3A H 0.671(3) 0.448(2) 0.206(2) 0.049(9) Uiso 1 1 d . . .
H4 H 0.878(3) 0.437(3) -0.054(3) 0.076(13) Uiso 1 1 d . . .
H6A H 0.992(3) 0.467(2) 0.126(2) 0.053(10) Uiso 1 1 d . . .
H6B H 0.945(3) 0.392(2) 0.079(2) 0.070(12) Uiso 1 1 d . . .
H7A H 1.014(3) 0.419(2) 0.2369(19) 0.047(9) Uiso 1 1 d . . .
H7B H 0.979(2) 0.333(2) 0.2328(19) 0.051(9) Uiso 1 1 d . . .
H9 H 0.980(3) 0.305(2) 0.368(2) 0.064(11) Uiso 1 1 d . . .
H10 H 0.936(3) 0.333(2) 0.484(2) 0.058(10) Uiso 1 1 d . . .
H11 H 0.854(4) 0.454(3) 0.497(3) 0.085(14) Uiso 1 1 d . . .
H14 H 0.923(3) 0.633(2) 0.364(2) 0.053(9) Uiso 1 1 d . . .
H15 H 0.849(3) 0.760(3) 0.381(2) 0.076(13) Uiso 1 1 d . . .
H16 H 0.703(3) 0.766(2) 0.431(2) 0.062(10) Uiso 1 1 d . . .
H17 H 0.624(4) 0.652(3) 0.447(3) 0.093(15) Uiso 1 1 d . . .
H18 H 0.690(4) 0.524(3) 0.428(3) 0.099(16) Uiso 1 1 d . . .
H19A H 0.745(3) 0.3703(18) 0.1008(19) 0.038(8) Uiso 1 1 d . . .
H19B H 0.833(2) 0.313(2) 0.1146(19) 0.046(9) Uiso 1 1 d . . .
H21 H 0.850(3) 0.207(2) 0.197(2) 0.076(12) Uiso 1 1 d . . .
H22 H 0.797(3) 0.145(2) 0.300(2) 0.061(10) Uiso 1 1 d . . .
H23 H 0.682(3) 0.212(2) 0.365(2) 0.062(11) Uiso 1 1 d . . .
H26 H 0.519(3) 0.4078(19) 0.232(2) 0.049(9) Uiso 1 1 d . . .
H27 H 0.414(3) 0.481(2) 0.293(2) 0.048(9) Uiso 1 1 d . . .
H28 H 0.433(3) 0.472(2) 0.430(2) 0.063(11) Uiso 1 1 d . . .
H29 H 0.555(3) 0.391(2) 0.509(3) 0.071(11) Uiso 1 1 d . . .
H30 H 0.666(3) 0.316(2) 0.445(2) 0.047(9) Uiso 1 1 d . . .
H31A H 0.956(4) 0.638(3) 0.113(3) 0.111(19) Uiso 1 1 d . . .
H31B H 1.002(3) 0.694(3) 0.178(3) 0.075(13) Uiso 1 1 d . . .
H31C H 1.080(4) 0.639(2) 0.172(2) 0.079(13) Uiso 1 1 d . . .
H32A H 0.635(4) 0.643(3) 0.237(3) 0.090(15) Uiso 1 1 d . . .
H32B H 0.610(4) 0.691(3) 0.160(3) 0.085(13) Uiso 1 1 d . . .
H32C H 0.684(4) 0.736(3) 0.245(3) 0.090(14) Uiso 1 1 d . . .
H33A H 0.518(4) 0.509(3) 0.136(3) 0.090(15) Uiso 1 1 d . . .
H33B H 0.564(4) 0.458(3) 0.099(3) 0.078(14) Uiso 1 1 d . . .
H33C H 0.581(3) 0.556(3) 0.097(2) 0.069(11) Uiso 1 1 d . . .

loop_
_atom_site_aniso_label
_atom_site_aniso_U_11
_atom_site_aniso_U_22
_atom_site_aniso_U_33
_atom_site_aniso_U_23
_atom_site_aniso_U_13
_atom_site_aniso_U_12
Mn1 0.0347(2) 0.0349(2) 0.0362(3) 0.00215(16) 0.00837(17) -0.00002(16)
Cl1 0.0519(5) 0.0474(4) 0.0542(5) 0.0027(3) 0.0014(4) -0.0019(3)
Cl2 0.0432(4) 0.0636(5) 0.0459(4) -0.0121(3) 0.0085(3) 0.0025(3)
O1 0.0438(13) 0.0641(15) 0.0517(14) 0.0104(11) 0.0086(11) -0.0148(10)
O2 0.0697(16) 0.0380(13) 0.0743(17) 0.0057(11) 0.0145(13) 0.0106(11)
O3 0.0356(11) 0.0368(11) 0.0576(13) 0.0093(9) 0.0113(9) 0.0032(8)
O4 0.167(4) 0.096(3) 0.122(3) 0.039(2) -0.005(3) -0.061(3)
O5 0.110(3) 0.187(4) 0.074(2) -0.059(2) 0.028(2) -0.043(3)
O6 0.0728(18) 0.0861(19) 0.0563(16) -0.0073(13) -0.0009(13) -0.0202(14)
O7 0.084(2) 0.108(3) 0.149(4) -0.002(2) -0.010(2) 0.038(2)
O8 0.0538(18) 0.090(2) 0.258(5) -0.076(3) -0.028(2) 0.0089(16)
O9 0.0532(14) 0.0912(19) 0.0530(14) -0.0178(13) 0.0119(11) 0.0174(13)
O10 0.167(4) 0.101(3) 0.149(4) 0.046(2) 0.099(3) 0.053(3)
O11 0.078(2) 0.152(3) 0.068(2) -0.031(2) 0.0219(16) 0.025(2)
N1 0.0504(15) 0.0580(16) 0.0397(14) 0.0047(11) 0.0117(12) -0.0080(12)
N2 0.0390(13) 0.0439(13) 0.0488(14) -0.0032(10) 0.0199(11) 0.0006(10)
N3 0.0303(11) 0.0392(12) 0.0396(13) 0.0015(9) 0.0058(10) -0.0014(9)
N4 0.0325(11) 0.0316(11) 0.0446(13) -0.0025(9) 0.0089(10) -0.0017(9)
C1 0.063(2) 0.078(3) 0.046(2) 0.0205(18) 0.0046(17) -0.0127(19)
C2 0.094(4) 0.133(5) 0.047(2) 0.027(3) 0.015(2) -0.009(3)
C3 0.146(6) 0.187(7) 0.037(3) 0.008(4) 0.035(3) -0.024(5)
C4 0.110(4) 0.140(5) 0.056(3) -0.012(3) 0.045(3) 0.003(4)
C5 0.064(2) 0.075(2) 0.0458(19) -0.0004(16) 0.0285(17) -0.0118(18)
C6 0.060(2) 0.065(2) 0.061(2) -0.0051(17) 0.0372(19) 0.0024(17)
C7 0.0335(15) 0.0445(17) 0.064(2) 0.0019(14) 0.0178(14) 0.0049(12)
C8 0.0290(13) 0.0427(15) 0.0520(18) 0.0045(12) 0.0054(12) 0.0018(11)
C9 0.0381(16) 0.0488(19) 0.065(2) 0.0162(15) 0.0033(15) 0.0063(13)
C10 0.052(2) 0.068(2) 0.051(2) 0.0236(17) 0.0020(16) -0.0007(16)
C11 0.0527(19) 0.068(2) 0.0384(17) 0.0086(15) 0.0068(15) -0.0048(16)
C12 0.0359(15) 0.0501(16) 0.0375(15) -0.0002(12) 0.0067(12) -0.0052(12)
C13 0.0489(17) 0.0531(17) 0.0358(16) -0.0058(13) 0.0080(13) -0.0008(13)
C14 0.054(2) 0.0522(19) 0.0471(18) -0.0114(14) 0.0064(15) -0.0095(14)
C15 0.079(3) 0.052(2) 0.055(2) -0.0152(16) 0.0065(19) -0.0044(18)
C16 0.087(3) 0.068(3) 0.061(2) -0.0206(19) 0.020(2) 0.011(2)
C17 0.077(3) 0.086(3) 0.081(3) -0.012(2) 0.038(2) 0.011(2)
C18 0.066(2) 0.069(2) 0.063(2) -0.0023(18) 0.0300(19) 0.0023(19)
C19 0.0496(18) 0.0453(17) 0.0518(19) -0.0122(14) 0.0204(16) -0.0011(13)
C20 0.0386(15) 0.0355(14) 0.0550(18) -0.0086(12) 0.0151(13) -0.0014(11)
C21 0.0501(18) 0.0392(17) 0.083(3) -0.0092(16) 0.0240(18) 0.0048(13)
C22 0.054(2) 0.0340(17) 0.103(3) 0.0106(17) 0.023(2) 0.0068(14)
C23 0.0429(17) 0.0415(17) 0.076(2) 0.0135(15) 0.0175(16) -0.0005(13)
C24 0.0315(14) 0.0362(14) 0.0499(17) 0.0029(12) 0.0076(12) -0.0048(10)
C25 0.0324(14) 0.0403(15) 0.0475(17) 0.0032(12) 0.0116(12) -0.0065(11)
C26 0.0313(14) 0.0475(16) 0.0505(18) 0.0039(13) 0.0123(13) -0.0023(11)
C27 0.0353(16) 0.0558(19) 0.060(2) -0.0012(15) 0.0157(15) 0.0006(13)
C28 0.0440(18) 0.071(2) 0.060(2) -0.0132(17) 0.0194(16) -0.0042(16)
C29 0.0495(19) 0.085(3) 0.049(2) -0.0048(18) 0.0167(16) -0.0124(18)
C30 0.0408(17) 0.062(2) 0.0482(18) 0.0098(15) 0.0094(14) -0.0030(14)
C31 0.058(2) 0.063(3) 0.081(3) 0.017(2) 0.023(2) -0.0170(18)
C32 0.073(3) 0.065(2) 0.064(3) -0.003(2) 0.006(2) 0.028(2)
C33 0.042(2) 0.057(2) 0.080(3) 0.021(2) 0.0001(18) -0.0008(16)
O12 0.123(4) 0.149(4) 0.129(4) 0.037(3) 0.022(3) -0.020(3)
C34 0.143(8) 0.243(12) 0.391(18) -0.222(13) 0.049(10) 0.015(7)

loop_
_atom_type_symbol
_atom_type_description
_atom_type_scat_dispersion_real
_atom_type_scat_dispersion_imag
_atom_type_scat_source
C C 0.0033 0.0016 'International Tables Vol C Tables 4.2.6.8 and 6.1.1.4'
H H 0.0000 0.0000 'International Tables Vol C Tables 4.2.6.8 and 6.1.1.4'
N N 0.0061 0.0033 'International Tables Vol C Tables 4.2.6.8 and 6.1.1.4'
O O 0.0106 0.0060 'International Tables Vol C Tables 4.2.6.8 and 6.1.1.4'
Cl Cl 0.1484 0.1585 'International Tables Vol C Tables 4.2.6.8 and 6.1.1.4'
Mn Mn 0.3368 0.7283 'International Tables Vol C Tables 4.2.6.8 and 6.1.1.4'

loop_
_geom_angle_atom_site_label_1
_geom_angle_atom_site_label_2
_geom_angle_atom_site_label_3
_geom_angle
_geom_angle_site_symmetry_1
_geom_angle_site_symmetry_3
_geom_angle_publ_flag
O3 Mn1 O2 88.04(9) . . ?
O3 Mn1 O1 174.98(9) . . ?
O2 Mn1 O1 87.30(10) . . ?
O3 Mn1 N1 93.36(9) . . ?
O2 Mn1 N1 88.72(10) . . ?
O1 Mn1 N1 88.42(10) . . ?
O3 Mn1 N3 93.25(8) . . ?
O2 Mn1 N3 121.96(9) . . ?
O1 Mn1 N3 87.62(9) . . ?
N1 Mn1 N3 148.80(9) . . ?
O3 Mn1 N2 94.14(8) . . ?
O2 Mn1 N2 163.34(10) . . ?
O1 Mn1 N2 90.86(9) . . ?
N1 Mn1 N2 74.67(10) . . ?
N3 Mn1 N2 74.46(9) . . ?
O5 Cl1 O7 110.7(3) . . ?
O5 Cl1 O4 110.7(3) . . ?
O7 Cl1 O4 106.7(3) . . ?
O5 Cl1 O6 111.0(2) . . ?
O7 Cl1 O6 108.4(2) . . ?
O4 Cl1 O6 109.2(2) . . ?
O8 Cl2 O11 113.6(3) . . ?
O8 Cl2 O10 107.5(3) . . ?
O11 Cl2 O10 105.4(3) . . ?
O8 Cl2 O9 110.50(19) . . ?
O11 Cl2 O9 109.75(17) . . ?
O10 Cl2 O9 109.9(2) . . ?
C31 O1 Mn1 130.8(3) . . ?
C31 O1 H1A 109(3) . . ?
Mn1 O1 H1A 120(3) . . ?
C32 O2 Mn1 129.4(3) . . ?
C32 O2 H2A 94(3) . . ?
Mn1 O2 H2A 137(3) . . ?
C33 O3 Mn1 128.2(2) . . ?
C33 O3 H3A 111(2) . . ?
Mn1 O3 H3A 108(2) . . ?
C1 N1 C5 118.9(3) . . ?
C1 N1 Mn1 126.1(3) . . ?
C5 N1 Mn1 114.7(2) . . ?
C7 N2 C6 110.8(3) . . ?
C7 N2 C19 112.0(3) . . ?
C6 N2 C19 107.9(3) . . ?
C7 N2 Mn1 106.68(18) . . ?
C6 N2 Mn1 102.1(2) . . ?
C19 N2 Mn1 116.98(18) . . ?
C12 N3 C8 118.6(3) . . ?
C12 N3 Mn1 125.05(19) . . ?
C8 N3 Mn1 114.62(19) . . ?
C20 N4 C24 119.3(2) . . ?
N1 C1 C2 122.9(5) . . ?
N1 C1 H1 116(3) . . ?
C2 C1 H1 121(3) . . ?
C1 C2 C3 118.0(5) . . ?
C1 C2 H2 116(3) . . ?
C3 C2 H2 126(3) . . ?
C2 C3 C4 119.8(5) . . ?
C2 C3 H3 123(4) . . ?
C4 C3 H3 116(4) . . ?
C5 C4 C3 119.4(6) . . ?
C5 C4 H4 115(3) . . ?
C3 C4 H4 126(3) . . ?
N1 C5 C4 120.9(4) . . ?
N1 C5 C6 116.0(3) . . ?
C4 C5 C6 123.0(4) . . ?
N2 C6 C5 111.3(3) . . ?
N2 C6 H6A 105.6(19) . . ?
C5 C6 H6A 113.3(19) . . ?
N2 C6 H6B 110(3) . . ?
C5 C6 H6B 112(3) . . ?
H6A C6 H6B 104(3) . . ?
N2 C7 C8 111.5(2) . . ?
N2 C7 H7A 107(2) . . ?
C8 C7 H7A 110(2) . . ?
N2 C7 H7B 110.4(19) . . ?
C8 C7 H7B 110.8(18) . . ?
H7A C7 H7B 108(3) . . ?
N3 C8 C9 121.5(3) . . ?
N3 C8 C7 116.6(3) . . ?
C9 C8 C7 121.9(3) . . ?
C10 C9 C8 119.4(3) . . ?
C10 C9 H9 122(2) . . ?
C8 C9 H9 118(2) . . ?
C11 C10 C9 119.7(3) . . ?
C11 C10 H10 120(2) . . ?
C9 C10 H10 120(2) . . ?
C10 C11 C12 119.2(3) . . ?
C10 C11 H11 123(3) . . ?
C12 C11 H11 118(3) . . ?
N3 C12 C11 121.6(3) . . ?
N3 C12 C13 118.8(3) . . ?
C11 C12 C13 119.6(3) . . ?
C18 C13 C14 119.0(3) . . ?
C18 C13 C12 120.3(3) . . ?
C14 C13 C12 120.6(3) . . ?
C15 C14 C13 120.7(4) . . ?
C15 C14 H14 124(2) . . ?
C13 C14 H14 116(2) . . ?
C14 C15 C16 119.9(4) . . ?
C14 C15 H15 121(3) . . ?
C16 C15 H15 120(3) . . ?
C17 C16 C15 120.0(4) . . ?
C17 C16 H16 116(2) . . ?
C15 C16 H16 124(2) . . ?
C16 C17 C18 120.4(4) . . ?
C16 C17 H17 119(3) . . ?
C18 C17 H17 120(3) . . ?
C13 C18 C17 120.0(4) . . ?
C13 C18 H18 116(3) . . ?
C17 C18 H18 124(3) . . ?
N2 C19 C20 114.6(3) . . ?
N2 C19 H19A 111.1(18) . . ?
C20 C19 H19A 110.2(18) . . ?
N2 C19 H19B 107(2) . . ?
C20 C19 H19B 106(2) . . ?
H19A C19 H19B 107(3) . . ?
N4 C20 C21 121.3(3) . . ?
N4 C20 C19 118.1(3) . . ?
C21 C20 C19 120.5(3) . . ?
C22 C21 C20 119.4(3) . . ?
C22 C21 H21 124(2) . . ?
C20 C21 H21 116(2) . . ?
C23 C22 C21 119.3(3) . . ?
C23 C22 H22 124(2) . . ?
C21 C22 H22 116(2) . . ?
C22 C23 C24 119.1(3) . . ?
C22 C23 H23 124(2) . . ?
C24 C23 H23 117(2) . . ?
N4 C24 C23 121.5(3) . . ?
N4 C24 C25 117.2(2) . . ?
C23 C24 C25 121.2(3) . . ?
C30 C25 C26 118.8(3) . . ?
C30 C25 C24 120.2(3) . . ?
C26 C25 C24 121.1(3) . . ?
C27 C26 C25 120.3(3) . . ?
C27 C26 H26 120.3(19) . . ?
C25 C26 H26 119.4(19) . . ?
C26 C27 C28 120.5(3) . . ?
C26 C27 H27 118(2) . . ?
C28 C27 H27 121(2) . . ?
C29 C28 C27 119.6(3) . . ?
C29 C28 H28 121(2) . . ?
C27 C28 H28 119(2) . . ?
C28 C29 C30 120.4(4) . . ?
C28 C29 H29 115(2) . . ?
C30 C29 H29 124(2) . . ?
C29 C30 C25 120.4(3) . . ?
C29 C30 H30 122(2) . . ?
C25 C30 H30 118(2) . . ?
O1 C31 H31A 103(3) . . ?
O1 C31 H31B 112(3) . . ?
H31A C31 H31B 107(4) . . ?
O1 C31 H31C 111(2) . . ?
H31A C31 H31C 125(4) . . ?
H31B C31 H31C 99(4) . . ?
O2 C32 H32A 111(3) . . ?
O2 C32 H32B 113(3) . . ?
H32A C32 H32B 100(4) . . ?
O2 C32 H32C 109(3) . . ?
H32A C32 H32C 109(4) . . ?
H32B C32 H32C 114(4) . . ?
O3 C33 H33A 116(3) . . ?
O3 C33 H33B 108(3) . . ?
H33A C33 H33B 96(4) . . ?
O3 C33 H33C 110(2) . . ?
H33A C33 H33C 101(4) . . ?
H33B C33 H33C 126(4) . . ?
C34 O12 H12 109.5 . . ?
O12 C34 H34A 109.5 . . ?
O12 C34 H34B 109.5 . . ?
H34A C34 H34B 109.5 . . ?
O12 C34 H34C 109.5 . . ?
H34A C34 H34C 109.5 . . ?
H34B C34 H34C 109.5 . . ?

loop_
_geom_bond_atom_site_label_1
_geom_bond_atom_site_label_2
_geom_bond_distance
_geom_bond_site_symmetry_2
_geom_bond_publ_flag
Mn1 O3 2.138(2) . ?
Mn1 O2 2.153(2) . ?
Mn1 O1 2.170(2) . ?
Mn1 N1 2.254(3) . ?
Mn1 N3 2.298(2) . ?
Mn1 N2 2.348(2) . ?
Cl1 O5 1.387(3) . ?
Cl1 O7 1.404(3) . ?
Cl1 O4 1.411(3) . ?
Cl1 O6 1.423(3) . ?
Cl2 O8 1.367(3) . ?
Cl2 O11 1.409(3) . ?
Cl2 O10 1.417(4) . ?
Cl2 O9 1.450(2) . ?
O1 C31 1.434(4) . ?
O1 H1A 0.82(4) . ?
O2 C32 1.408(5) . ?
O2 H2A 0.91(5) . ?
O3 C33 1.431(4) . ?
O3 H3A 0.85(4) . ?
N1 C1 1.343(5) . ?
N1 C5 1.346(5) . ?
N2 C7 1.479(4) . ?
N2 C6 1.494(4) . ?
N2 C19 1.499(4) . ?
N3 C12 1.350(4) . ?
N3 C8 1.354(4) . ?
N4 C20 1.344(4) . ?
N4 C24 1.346(4) . ?
C1 C2 1.367(6) . ?
C1 H1 1.05(5) . ?
C2 C3 1.370(9) . ?
C2 H2 1.02(5) . ?
C3 C4 1.383(10) . ?
C3 H3 0.78(6) . ?
C4 C5 1.370(6) . ?
C4 H4 0.91(5) . ?
C5 C6 1.495(6) . ?
C6 H6A 1.06(4) . ?
C6 H6B 0.93(4) . ?
C7 C8 1.504(5) . ?
C7 H7A 0.86(4) . ?
C7 H7B 1.00(4) . ?
C8 C9 1.390(4) . ?
C9 C10 1.372(5) . ?
C9 H9 0.90(4) . ?
C10 C11 1.366(5) . ?
C10 H10 0.91(4) . ?
C11 C12 1.397(4) . ?
C11 H11 0.98(5) . ?
C12 C13 1.485(4) . ?
C13 C18 1.386(5) . ?
C13 C14 1.395(5) . ?
C14 C15 1.379(5) . ?
C14 H14 0.99(4) . ?
C15 C16 1.380(6) . ?
C15 H15 0.93(4) . ?
C16 C17 1.379(7) . ?
C16 H16 0.94(4) . ?
C17 C18 1.387(6) . ?
C17 H17 0.91(5) . ?
C18 H18 0.99(5) . ?
C19 C20 1.510(4) . ?
C19 H19A 0.95(3) . ?
C19 H19B 0.93(3) . ?
C20 C21 1.393(4) . ?
C21 C22 1.376(5) . ?
C21 H21 1.02(4) . ?
C22 C23 1.376(5) . ?
C22 H22 0.92(4) . ?
C23 C24 1.394(4) . ?
C23 H23 0.95(4) . ?
C24 C25 1.478(4) . ?
C25 C30 1.394(4) . ?
C25 C26 1.396(4) . ?
C26 C27 1.385(4) . ?
C26 H26 0.99(3) . ?
C27 C28 1.386(5) . ?
C27 H27 0.97(3) . ?
C28 C29 1.377(5) . ?
C28 H28 0.95(4) . ?
C29 C30 1.392(5) . ?
C29 H29 0.99(4) . ?
C30 H30 0.94(3) . ?
C31 H31A 0.96(6) . ?
C31 H31B 0.89(5) . ?
C31 H31C 0.99(5) . ?
C32 H32A 1.01(5) . ?
C32 H32B 0.99(5) . ?
C32 H32C 1.08(5) . ?
C33 H33A 0.90(5) . ?
C33 H33B 0.89(5) . ?
C33 H33C 0.98(4) . ?
O12 C34 1.374(9) . ?
O12 H12 0.8400 . ?
C34 H34A 0.9800 . ?
C34 H34B 0.9800 . ?
C34 H34C 0.9800 . ?

loop_
_geom_hbond_atom_site_label_D
_geom_hbond_atom_site_label_H
_geom_hbond_atom_site_label_A
_geom_hbond_distance_DH
_geom_hbond_distance_HA
_geom_hbond_distance_DA
_geom_hbond_angle_DHA
_geom_hbond_site_symmetry_A
O1 H1A O9 0.82(4) 1.90(4) 2.715(4) 174(4) 1_655
O2 H2A O12 0.91(5) 1.87(5) 2.760(5) 163(4) .
O3 H3A N4 0.85(4) 1.82(4) 2.664(3) 169(3) .

loop_
_geom_torsion_atom_site_label_1
_geom_torsion_atom_site_label_2
_geom_torsion_atom_site_label_3
_geom_torsion_atom_site_label_4
_geom_torsion
_geom_torsion_site_symmetry_1
_geom_torsion_site_symmetry_2
_geom_torsion_site_symmetry_3
_geom_torsion_site_symmetry_4
_geom_torsion_publ_flag
O3 Mn1 O1 C31 -81.0(11) . . . . ?
O2 Mn1 O1 C31 -59.0(4) . . . . ?
N1 Mn1 O1 C31 29.8(4) . . . . ?
N3 Mn1 O1 C31 178.8(4) . . . . ?
N2 Mn1 O1 C31 104.4(4) . . . . ?
O3 Mn1 O2 C32 21.9(3) . . . . ?
O1 Mn1 O2 C32 -156.2(3) . . . . ?
N1 Mn1 O2 C32 115.3(3) . . . . ?
N3 Mn1 O2 C32 -70.7(3) . . . . ?
N2 Mn1 O2 C32 119.8(4) . . . . ?
O2 Mn1 O3 C33 63.0(3) . . . . ?
O1 Mn1 O3 C33 85.1(11) . . . . ?
N1 Mn1 O3 C33 -25.6(3) . . . . ?
N3 Mn1 O3 C33 -175.1(3) . . . . ?
N2 Mn1 O3 C33 -100.4(3) . . . . ?
O3 Mn1 N1 C1 65.8(3) . . . . ?
O2 Mn1 N1 C1 -22.2(3) . . . . ?
O1 Mn1 N1 C1 -109.5(3) . . . . ?
N3 Mn1 N1 C1 167.7(2) . . . . ?
N2 Mn1 N1 C1 159.1(3) . . . . ?
O3 Mn1 N1 C5 -108.2(2) . . . . ?
O2 Mn1 N1 C5 163.9(2) . . . . ?
O1 Mn1 N1 C5 76.5(2) . . . . ?
N3 Mn1 N1 C5 -6.2(3) . . . . ?
N2 Mn1 N1 C5 -14.8(2) . . . . ?
O3 Mn1 N2 C7 -118.13(18) . . . . ?
O2 Mn1 N2 C7 144.8(3) . . . . ?
O1 Mn1 N2 C7 61.39(19) . . . . ?
N1 Mn1 N2 C7 149.5(2) . . . . ?
N3 Mn1 N2 C7 -25.90(18) . . . . ?
O3 Mn1 N2 C6 125.5(2) . . . . ?
O2 Mn1 N2 C6 28.5(4) . . . . ?
O1 Mn1 N2 C6 -54.9(2) . . . . ?
N1 Mn1 N2 C6 33.2(2) . . . . ?
N3 Mn1 N2 C6 -142.2(2) . . . . ?
O3 Mn1 N2 C19 8.1(2) . . . . ?
O2 Mn1 N2 C19 -89.0(4) . . . . ?
O1 Mn1 N2 C19 -172.4(2) . . . . ?
N1 Mn1 N2 C19 -84.3(2) . . . . ?
N3 Mn1 N2 C19 100.3(2) . . . . ?
O3 Mn1 N3 C12 -65.6(2) . . . . ?
O2 Mn1 N3 C12 24.1(3) . . . . ?
O1 Mn1 N3 C12 109.4(2) . . . . ?
N1 Mn1 N3 C12 -167.6(2) . . . . ?
N2 Mn1 N3 C12 -159.0(2) . . . . ?
O3 Mn1 N3 C8 99.19(19) . . . . ?
O2 Mn1 N3 C8 -171.09(18) . . . . ?
O1 Mn1 N3 C8 -85.77(19) . . . . ?
N1 Mn1 N3 C8 -2.8(3) . . . . ?
N2 Mn1 N3 C8 5.78(18) . . . . ?
C5 N1 C1 C2 0.4(6) . . . . ?
Mn1 N1 C1 C2 -173.3(3) . . . . ?
N1 C1 C2 C3 -2.4(8) . . . . ?
C1 C2 C3 C4 3.0(10) . . . . ?
C2 C3 C4 C5 -1.7(10) . . . . ?
C1 N1 C5 C4 1.1(6) . . . . ?
Mn1 N1 C5 C4 175.5(4) . . . . ?
C1 N1 C5 C6 177.0(3) . . . . ?
Mn1 N1 C5 C6 -8.6(4) . . . . ?
C3 C4 C5 N1 -0.5(8) . . . . ?
C3 C4 C5 C6 -176.1(5) . . . . ?
C7 N2 C6 C5 -162.5(3) . . . . ?
C19 N2 C6 C5 74.6(4) . . . . ?
Mn1 N2 C6 C5 -49.2(3) . . . . ?
N1 C5 C6 N2 41.9(4) . . . . ?
C4 C5 C6 N2 -142.3(4) . . . . ?
C6 N2 C7 C8 153.1(3) . . . . ?
C19 N2 C7 C8 -86.4(3) . . . . ?
Mn1 N2 C7 C8 42.7(3) . . . . ?
C12 N3 C8 C9 1.4(4) . . . . ?
Mn1 N3 C8 C9 -164.4(2) . . . . ?
C12 N3 C8 C7 -177.7(3) . . . . ?
Mn1 N3 C8 C7 16.5(3) . . . . ?
N2 C7 C8 N3 -41.6(4) . . . . ?
N2 C7 C8 C9 139.2(3) . . . . ?
N3 C8 C9 C10 -0.4(5) . . . . ?
C7 C8 C9 C10 178.7(3) . . . . ?
C8 C9 C10 C11 -0.1(5) . . . . ?
C9 C10 C11 C12 -0.6(5) . . . . ?
C8 N3 C12 C11 -2.1(4) . . . . ?
Mn1 N3 C12 C11 162.1(2) . . . . ?
C8 N3 C12 C13 175.9(3) . . . . ?
Mn1 N3 C12 C13 -19.9(4) . . . . ?
C10 C11 C12 N3 1.7(5) . . . . ?
C10 C11 C12 C13 -176.3(3) . . . . ?
N3 C12 C13 C18 131.3(3) . . . . ?
C11 C12 C13 C18 -50.6(4) . . . . ?
N3 C12 C13 C14 -52.8(4) . . . . ?
C11 C12 C13 C14 125.3(3) . . . . ?
C18 C13 C14 C15 0.0(5) . . . . ?
C12 C13 C14 C15 -175.9(3) . . . . ?
C13 C14 C15 C16 -0.5(6) . . . . ?
C14 C15 C16 C17 0.6(6) . . . . ?
C15 C16 C17 C18 -0.1(7) . . . . ?
C14 C13 C18 C17 0.5(6) . . . . ?
C12 C13 C18 C17 176.4(4) . . . . ?
C16 C17 C18 C13 -0.4(7) . . . . ?
C7 N2 C19 C20 43.9(3) . . . . ?
C6 N2 C19 C20 166.1(3) . . . . ?
Mn1 N2 C19 C20 -79.7(3) . . . . ?
C24 N4 C20 C21 1.4(4) . . . . ?
C24 N4 C20 C19 -179.4(3) . . . . ?
N2 C19 C20 N4 75.6(4) . . . . ?
N2 C19 C20 C21 -105.2(3) . . . . ?
N4 C20 C21 C22 0.4(5) . . . . ?
C19 C20 C21 C22 -178.8(3) . . . . ?
C20 C21 C22 C23 -1.3(6) . . . . ?
C21 C22 C23 C24 0.5(6) . . . . ?
C20 N4 C24 C23 -2.2(4) . . . . ?
C20 N4 C24 C25 178.5(2) . . . . ?
C22 C23 C24 N4 1.3(5) . . . . ?
C22 C23 C24 C25 -179.4(3) . . . . ?
N4 C24 C25 C30 -143.0(3) . . . . ?
C23 C24 C25 C30 37.7(4) . . . . ?
N4 C24 C25 C26 36.6(4) . . . . ?
C23 C24 C25 C26 -142.7(3) . . . . ?
C30 C25 C26 C27 1.0(4) . . . . ?
C24 C25 C26 C27 -178.5(3) . . . . ?
C25 C26 C27 C28 -1.1(5) . . . . ?
C26 C27 C28 C29 0.1(5) . . . . ?
C27 C28 C29 C30 0.9(5) . . . . ?
C28 C29 C30 C25 -0.9(5) . . . . ?
C26 C25 C30 C29 0.0(5) . . . . ?
C24 C25 C30 C29 179.5(3) . . . . ?
